data_4514567
loop_
_publ_author_name
'Liu, Lizhen'
'Yao, Zizhu'
'Ye, Yingxiang'
'Liu, Chulong'
'Lin, Quanjie'
'Chen, Shimin'
'Xiang, Shengchang'
'Zhang, Zhangjing'

_publ_section_title
;
 Enhancement of Intrinsic Proton Conductivity and Aniline Sensitivity by
 Introducing Dye Molecules into the MOF Channel.
;
_journal_issue 18
_journal_name_full 'ACS applied materials &amp; interfaces'
_journal_page_first 16490
_journal_page_last 16495
_journal_paper_doi 10.1021/acsami.8b22327
_journal_volume 11
_journal_year 2019
_chemical_formula_moiety 'C11 H6 In0.5 N0.5 O2.67'
_chemical_formula_sum 'C11 H7 In0.5 N0.5 O2.67'
_chemical_formula_weight 246.25
_space_group_crystal_system cubic
_space_group_IT_number 223
_space_group_name_Hall '-P 4n 2 3'
_space_group_name_H-M_alt 'P m -3 n'
_symmetry_space_group_name_Hall '-P 4n 2 3'
_symmetry_space_group_name_H-M 'P m -3 n'
_atom_sites_solution_hydrogens mixed
_atom_sites_solution_primary iterative
_audit_creation_date 2018-08-26
_audit_creation_method
;
Olex2 1.2
(compiled 2018.05.29 svn.r3508 for OlexSys, GUI svn.r5506)
;
_cell_angle_alpha 90
_cell_angle_beta 90
_cell_angle_gamma 90
_cell_formula_units_Z 48
_cell_length_a 36.5584(3)
_cell_length_b 36.5584(3)
_cell_length_c 36.5584(3)
_cell_measurement_reflns_used 7072
_cell_measurement_temperature 292.98(10)
_cell_measurement_theta_max 73.5800
_cell_measurement_theta_min 3.7850
_cell_volume 48860.9(7)
_computing_cell_refinement
;
CrysAlisPro, Agilent Technologies,
Version 1.171.37.35 (release 13-08-2014 CrysAlis171 .NET)
(compiled Aug 13 2014,18:06:01)
;
_computing_data_collection
;
CrysAlisPro, Agilent Technologies,
Version 1.171.37.35 (release 13-08-2014 CrysAlis171 .NET)
(compiled Aug 13 2014,18:06:01)
;
_computing_data_reduction
;
CrysAlisPro, Agilent Technologies,
Version 1.171.37.35 (release 13-08-2014 CrysAlis171 .NET)
(compiled Aug 13 2014,18:06:01)
;
_computing_molecular_graphics 'Olex2 (Dolomanov et al., 2009)'
_computing_publication_material 'Olex2 (Dolomanov et al., 2009)'
_computing_structure_refinement 'ShelXL (Sheldrick, 2015)'
_computing_structure_solution
;
Superflip (Palatinus & Chapuis, 2007;Palatinus & van der Lee, 2008;
Palatinus et al., 2012)
;
_diffrn_ambient_environment air
_diffrn_ambient_temperature 292.98(10)
_diffrn_detector 'CCD plate'
_diffrn_detector_area_resol_mean 10.5148
_diffrn_detector_type Atlas
_diffrn_measured_fraction_theta_full 0.987
_diffrn_measured_fraction_theta_max 1.000
_diffrn_measurement_details
;
#__ type_ start__ end____ width___ exp.time_
  1 omega  -74.00    8.00   1.0000    5.0000
omega____ theta____ kappa____ phi______ frames
    -      -41.4499   77.0000 -180.0000 82

#__ type_ start__ end____ width___ exp.time_
  2 omega  147.00  178.00   1.0000   20.0000
omega____ theta____ kappa____ phi______ frames
    -      106.3615   77.0000 -180.0000 31

#__ type_ start__ end____ width___ exp.time_
  3 omega   74.00  139.00   1.0000   20.0000
omega____ theta____ kappa____ phi______ frames
    -      106.3615   77.0000  -60.0000 65
;
_diffrn_measurement_device 'four-circle diffractometer'
_diffrn_measurement_device_type 'SuperNova, Dual, Cu at zero, Atlas'
_diffrn_measurement_method '\w scans'
_diffrn_orient_matrix_UB_11 0.0271796000
_diffrn_orient_matrix_UB_12 -0.0313730000
_diffrn_orient_matrix_UB_13 0.0073168000
_diffrn_orient_matrix_UB_21 -0.0291247000
_diffrn_orient_matrix_UB_22 -0.0198004000
_diffrn_orient_matrix_UB_23 0.0231503000
_diffrn_orient_matrix_UB_31 -0.0137758000
_diffrn_orient_matrix_UB_32 -0.0200339000
_diffrn_orient_matrix_UB_33 -0.0344003000
_diffrn_radiation_monochromator mirror
_diffrn_radiation_probe x-ray
_diffrn_radiation_type CuK\a
_diffrn_radiation_wavelength 1.54184
_diffrn_reflns_av_R_equivalents 0.0663
_diffrn_reflns_av_unetI/netI 0.0406
_diffrn_reflns_Laue_measured_fraction_full 0.987
_diffrn_reflns_Laue_measured_fraction_max 1.000
_diffrn_reflns_limit_h_max 11
_diffrn_reflns_limit_h_min -43
_diffrn_reflns_limit_k_max 28
_diffrn_reflns_limit_k_min -43
_diffrn_reflns_limit_l_max 39
_diffrn_reflns_limit_l_min -28
_diffrn_reflns_number 47482
_diffrn_reflns_point_group_measured_fraction_full 0.987
_diffrn_reflns_point_group_measured_fraction_max 1.000
_diffrn_reflns_theta_full 67.684
_diffrn_reflns_theta_max 67.054
_diffrn_reflns_theta_min 3.419
_diffrn_source 'sealed X-ray tube'
_diffrn_source_type 'SuperNova (Cu) X-ray Source'
_exptl_absorpt_coefficient_mu 2.396
_exptl_absorpt_correction_T_max 1.00000
_exptl_absorpt_correction_T_min 0.85669
_exptl_absorpt_correction_type multi-scan
_exptl_absorpt_process_details
;
CrysAlisPro, Agilent Technologies,
Version 1.171.37.35 (release 13-08-2014 CrysAlis171 .NET)
(compiled Aug 13 2014,18:06:01)
Empirical absorption correction using spherical harmonics,
 implemented in SCALE3 ABSPACK scaling algorithm.
;
_exptl_crystal_density_diffrn 0.402
_exptl_crystal_density_method 'not measured'
_exptl_crystal_description
;
;
_exptl_crystal_F_000 5872
_refine_diff_density_max 1.371
_refine_diff_density_min -0.449
_refine_diff_density_rms 0.048
_refine_ls_extinction_method none
_refine_ls_goodness_of_fit_ref 0.969
_refine_ls_hydrogen_treatment constr
_refine_ls_matrix_type full
_refine_ls_number_parameters 140
_refine_ls_number_reflns 7658
_refine_ls_number_restraints 12
_refine_ls_restrained_S_all 1.100
_refine_ls_R_factor_all 0.0640
_refine_ls_R_factor_gt 0.0458
_refine_ls_shift/su_max 0.001
_refine_ls_shift/su_mean 0.000
_refine_ls_structure_factor_coef Fsqd
_refine_ls_weighting_details
;
 w=1/[\s^2^(Fo^2^)+(0.0829P)^2^]
 where P=(Fo^2^+2Fc^2^)/3
;
_refine_ls_weighting_scheme calc
_refine_ls_wR_factor_gt 0.1276
_refine_ls_wR_factor_ref 0.1399
_reflns_Friedel_coverage 0.000
_reflns_number_gt 4933
_reflns_number_total 7658
_reflns_threshold_expression 'I > 2\s(I)'
_cod_data_source_file am8b22327_si_002.cif
_cod_data_source_block FJU-10
_cod_original_cell_volume 48860.8(13)
_cod_original_formula_sum 'C11 H7 In0.50 N0.50 O2.67'
_cod_database_code 4514567
_shelxl_version_number 2013-2
_chemical_oxdiff_formula 'C1 H1 O1 N1 IN1'
_shelx_space_group_comment
;
The symmetry employed for this shelxl refinement is uniquely defined
by the following loop, which should always be used as a source of
symmetry information in preference to the above space-group names.
They are only intended as comments.
;
_reflns_odcompleteness_completeness 99.93
_reflns_odcompleteness_iscentric 1
_reflns_odcompleteness_theta 66.97
_olex2_refinement_description
;
1. Fixed Uiso
 At 1.2 times of:
  All C(H) groups
 At 1.5 times of:
  All O(H,H) groups
2. Uiso/Uaniso restraints and constraints
C12: within 1.7A with sigma of 0.001 and sigma for terminal atoms of 0.002
Uanis(C12) \\sim Ueq: with sigma of 0.01 and sigma for terminal atoms of 0.02
Uanis(C11) \\sim Ueq: with sigma of 0.01 and sigma for terminal atoms of 0.02
3. Others
 Fixed Sof: H1WA(0.5) H1WB(0.5)
4.a Rotating group:
 O1W(H1WA,H1WB)
4.b Aromatic/amide H refined with riding coordinates:
 C3(H3), C9(H9), C4(H4), C6(H6), C5(H5)
;
_olex2_submission_special_instructions 'No special instructions were received'

loop_
_space_group_symop_operation_xyz
'x, y, z'
'-y+1/2, x+1/2, z+1/2'
'x, -y, -z'
'z, x, y'
'-x, -y, z'
'-y+1/2, -x+1/2, -z+1/2'
'y+1/2, x+1/2, -z+1/2'
'z+1/2, -y+1/2, x+1/2'
'-x+1/2, z+1/2, y+1/2'
'-z, x, -y'
'z, -x, -y'
'y, z, x'
'y+1/2, -x+1/2, z+1/2'
'-x, y, -z'
'-z, -x, y'
'-z+1/2, -y+1/2, -x+1/2'
'-x+1/2, -z+1/2, -y+1/2'
'z+1/2, y+1/2, -x+1/2'
'x+1/2, z+1/2, -y+1/2'
'-z+1/2, y+1/2, x+1/2'
'-y, -z, x'
'y, -z, -x'
'-y, z, -x'
'x+1/2, -z+1/2, y+1/2'
'-x, -y, -z'
'y-1/2, -x-1/2, -z-1/2'
'-x, y, z'
'-z, -x, -y'
'x, y, -z'
'y-1/2, x-1/2, z-1/2'
'-y-1/2, -x-1/2, z-1/2'
'-z-1/2, y-1/2, -x-1/2'
'x-1/2, -z-1/2, -y-1/2'
'z, -x, y'
'-z, x, y'
'-y, -z, -x'
'-y-1/2, x-1/2, -z-1/2'
'x, -y, z'
'z, x, -y'
'z-1/2, y-1/2, x-1/2'
'x-1/2, z-1/2, y-1/2'
'-z-1/2, -y-1/2, x-1/2'
'-x-1/2, -z-1/2, y-1/2'
'z-1/2, -y-1/2, -x-1/2'
'y, z, -x'
'-y, z, x'
'y, -z, x'
'-x-1/2, z-1/2, -y-1/2'

loop_
_atom_site_label
_atom_site_type_symbol
_atom_site_fract_x
_atom_site_fract_y
_atom_site_fract_z
_atom_site_U_iso_or_equiv
_atom_site_adp_type
_atom_site_occupancy
_atom_site_site_symmetry_order
_atom_site_calc_flag
_atom_site_refinement_flags_posn
_atom_site_refinement_flags_adp
_atom_site_refinement_flags_occupancy
In1 In 0.2500 0.28919(2) 0.21081(2) 0.03926(11) Uani 1 2 d S T P
O3 O 0.25581(7) 0.25027(6) 0.16611(6) 0.0622(6) Uani 1 1 d . . .
O4 O 0.28712(7) 0.20437(7) 0.19157(6) 0.0672(7) Uani 1 1 d . . .
N1 N 0.2659(2) 0.15566(11) 0.0000 0.108(2) Uani 1 2 d S T P
C1 C 0.27070(11) 0.21943(9) 0.16587(9) 0.0570(9) Uani 1 1 d . . .
C3 C 0.25409(16) 0.21240(10) 0.09974(10) 0.0935(17) Uani 1 1 d . . .
H3 H 0.2444 0.2359 0.1003 0.112 Uiso 1 1 calc R . .
C2 C 0.26888(14) 0.19879(10) 0.13031(9) 0.0703(11) Uani 1 1 d . . .
C9 C 0.2637(2) 0.09876(10) 0.03225(10) 0.139(3) Uani 1 1 d . . .
H9 H 0.2629 0.0865 0.0545 0.167 Uiso 1 1 calc R . .
O2 O 0.2500 0.2500 0.2500 0.0485(12) Uani 1 6 d S T P
O1W O 0.2500 0.33046(7) 0.16954(7) 0.0766(10) Uani 1 2 d S T P
H1WA H 0.2376 0.3505 0.1691 0.115 Uiso 0.5 1 d GR . .
H1WB H 0.2624 0.3308 0.1493 0.115 Uiso 0.5 1 d GR . .
C4 C 0.28403(18) 0.16390(11) 0.12853(11) 0.112(2) Uani 1 1 d . . .
H4 H 0.2954 0.1540 0.1490 0.134 Uiso 1 1 calc R . .
C6 C 0.25264(19) 0.19307(11) 0.06729(10) 0.112(2) Uani 1 1 d . . .
H6 H 0.2422 0.2035 0.0465 0.135 Uiso 1 1 calc R . .
C7 C 0.26670(19) 0.15849(10) 0.06607(10) 0.109(2) Uani 1 1 d . . .
C8 C 0.2655(2) 0.13669(10) 0.03126(10) 0.126(3) Uani 1 1 d . . .
C5 C 0.2824(2) 0.14416(12) 0.09723(11) 0.133(3) Uani 1 1 d . . .
H5 H 0.2920 0.1206 0.0967 0.160 Uiso 1 1 calc R . .
C11 C 0.2622(3) 0.03922(16) 0.0000 0.129(3) Uani 1 2 d S TU P
C10 C 0.2633(4) 0.07965(15) 0.0000 0.162(5) Uani 1 2 d S T P
C12 C 0.2610(3) 0.02018(13) 0.02861(14) 0.235(3) Uani 1 1 d . U .

loop_
_atom_site_aniso_label
_atom_site_aniso_U_11
_atom_site_aniso_U_22
_atom_site_aniso_U_33
_atom_site_aniso_U_23
_atom_site_aniso_U_13
_atom_site_aniso_U_12
In1 0.04125(16) 0.03827(13) 0.03827(13) -0.00406(12) -0.00411(8) -0.00411(8)
O3 0.0896(17) 0.0491(13) 0.0479(12) -0.0149(11) -0.0038(12) 0.0005(12)
O4 0.0878(18) 0.0700(16) 0.0439(13) -0.0168(12) 0.0000(13) 0.0077(14)
N1 0.251(8) 0.039(2) 0.033(2) 0.000 0.000 0.006(3)
C1 0.088(3) 0.0482(19) 0.0345(16) -0.0073(14) 0.0121(17) -0.0118(18)
C3 0.187(5) 0.0470(19) 0.047(2) -0.0143(17) -0.008(3) 0.020(3)
C2 0.124(3) 0.053(2) 0.0341(17) -0.0055(16) 0.005(2) -0.010(2)
C9 0.343(10) 0.043(2) 0.0309(19) 0.0013(17) -0.004(3) 0.008(4)
O2 0.0485(12) 0.0485(12) 0.0485(12) -0.0031(13) -0.0031(13) -0.0031(13)
O1W 0.100(3) 0.0647(14) 0.0647(14) 0.013(2) 0.0032(17) 0.0032(17)
C4 0.233(7) 0.063(3) 0.0388(19) -0.0119(19) -0.013(3) 0.027(3)
C6 0.247(7) 0.050(2) 0.040(2) -0.0043(18) -0.018(3) 0.003(3)
C7 0.247(7) 0.046(2) 0.0329(19) 0.0029(16) -0.005(3) 0.000(3)
C8 0.303(8) 0.040(2) 0.0340(19) -0.0064(16) 0.001(3) 0.004(3)
C5 0.295(9) 0.054(2) 0.050(2) -0.014(2) -0.014(4) 0.044(4)
C11 0.301(9) 0.053(3) 0.033(2) 0.000 0.000 -0.003(5)
C10 0.405(17) 0.041(3) 0.039(3) 0.000 0.000 0.013(6)
C12 0.578(9) 0.063(3) 0.064(3) 0.004(3) -0.002(5) -0.006(5)

loop_
_atom_type_symbol
_atom_type_description
_atom_type_scat_dispersion_real
_atom_type_scat_dispersion_imag
_atom_type_scat_source
C C 0.0181 0.0091 'International Tables Vol C Tables 4.2.6.8 and 6.1.1.4'
H H 0.0000 0.0000 'International Tables Vol C Tables 4.2.6.8 and 6.1.1.4'
In In 0.0822 5.0449 'International Tables Vol C Tables 4.2.6.8 and 6.1.1.4'
N N 0.0311 0.0180 'International Tables Vol C Tables 4.2.6.8 and 6.1.1.4'
O O 0.0492 0.0322 'International Tables Vol C Tables 4.2.6.8 and 6.1.1.4'

loop_
_geom_angle_atom_site_label_1
_geom_angle_atom_site_label_2
_geom_angle_atom_site_label_3
_geom_angle
_geom_angle_site_symmetry_1
_geom_angle_site_symmetry_3
O3 In1 O3 172.13(12) . 17
O4 In1 O3 89.54(10) 16 17
O4 In1 O3 89.53(10) 4 .
O4 In1 O3 90.05(10) 4 17
O4 In1 O3 90.05(10) 16 .
O4 In1 O4 173.98(14) 16 4
O2 In1 O3 93.93(6) . .
O2 In1 O3 93.94(6) . 17
O2 In1 O4 93.01(7) . 16
O2 In1 O4 93.01(7) . 4
O2 In1 O1W 180.00(9) . .
O1W In1 O3 86.07(6) . .
O1W In1 O3 86.06(6) . 17
O1W In1 O4 86.99(7) . 4
O1W In1 O4 86.99(7) . 16
C1 O3 In1 129.5(2) . .
C1 O4 In1 136.0(2) . 12
C8 N1 C8 117.5(4) . 29
O3 C1 C2 116.0(3) . .
O4 C1 O3 127.1(3) . .
O4 C1 C2 116.9(3) . .
C2 C3 C6 122.9(4) . .
C3 C2 C1 123.6(4) . .
C3 C2 C4 117.5(3) . .
C4 C2 C1 118.8(4) . .
C10 C9 C8 119.2(4) . .
In1 O2 In1 120.0 . 12
In1 O2 In1 120.0 . 4
In1 O2 In1 120.0 12 4
C5 C4 C2 120.7(4) . .
C7 C6 C3 119.1(4) . .
C6 C7 C8 120.5(4) . .
C6 C7 C5 118.8(4) . .
C5 C7 C8 120.7(4) . .
N1 C8 C9 122.7(3) . .
N1 C8 C7 116.6(3) . .
C9 C8 C7 120.6(3) . .
C4 C5 C7 120.9(4) . .
C12 C11 C10 123.7(3) 29 .
C12 C11 C10 123.7(3) . .
C12 C11 C12 112.6(6) . 29
C9 C10 C9 118.7(5) 29 .
C9 C10 C11 120.7(3) . .
C9 C10 C11 120.7(3) 29 .
C11 C12 C12 123.6(3) . 38

loop_
_geom_bond_atom_site_label_1
_geom_bond_atom_site_label_2
_geom_bond_distance
_geom_bond_site_symmetry_2
In1 O3 2.177(2) 17
In1 O3 2.177(2) .
In1 O4 2.150(2) 4
In1 O4 2.150(2) 16
In1 O2 2.0263(3) .
In1 O1W 2.134(3) .
O3 C1 1.252(4) .
O4 In1 2.150(2) 12
O4 C1 1.244(5) .
N1 C8 1.337(4) 29
N1 C8 1.337(4) .
C1 C2 1.505(4) .
C3 C2 1.338(6) .
C3 C6 1.382(5) .
C2 C4 1.392(6) .
C9 C8 1.388(5) .
C9 C10 1.370(5) .
O2 In1 2.0264(3) 4
O2 In1 2.0264(3) 12
C4 C5 1.354(5) .
C6 C7 1.365(6) .
C7 C8 1.502(5) .
C7 C5 1.379(6) .
C11 C10 1.479(8) .
C11 C12 1.257(6) .
C11 C12 1.257(6) 29
C10 C9 1.370(5) 29
C12 C12 1.475(10) 38

loop_
_smtbx_masks_void_nr
_smtbx_masks_void_average_x
_smtbx_masks_void_average_y
_smtbx_masks_void_average_z
_smtbx_masks_void_volume
_smtbx_masks_void_count_electrons
1 -0.866 -0.797 -0.396 40473.2 12918.3
